data_1520137
loop_
_publ_author_name
'Wu, Jianfeng'
'Zhao, Lang'
'Zhang, Peng'
'Zhang, Li'
'Guo, Mei'
'Tang, Jinkui'

_publ_section_title
;
 Linear 3d-4f compounds: synthesis, structure, and determination of the
 d-f magnetic interaction.
;
_journal_issue 26
_journal_name_full 'Dalton transactions (Cambridge, England : 2003)'
_journal_page_first 11935
_journal_page_last 11942
_journal_paper_doi 10.1039/c5dt01382h
_journal_volume 44
_journal_year 2015
_chemical_formula_moiety 'C74 H62 Cu2 N4 O22 Tb2'
_chemical_formula_sum 'C74 H62 Cu2 N4 O22 Tb2'
_chemical_formula_weight 1804.19
_space_group_crystal_system monoclinic
_space_group_IT_number 15
_space_group_name_Hall '-C 2yc'
_space_group_name_H-M_alt 'C 1 2/c 1'
_symmetry_space_group_name_Hall '-C 2yc'
_symmetry_space_group_name_H-M 'C 1 2/c 1'
_atom_sites_solution_hydrogens geom
_audit_creation_method SHELXL-2014/7
_audit_update_record
;
2015-05-06 deposited with the CCDC.
2015-05-29 downloaded from the CCDC.
;
_cell_angle_alpha 90
_cell_angle_beta 119.9340(10)
_cell_angle_gamma 90
_cell_formula_units_Z 4
_cell_length_a 23.8031(14)
_cell_length_b 16.5092(10)
_cell_length_c 23.023(2)
_cell_measurement_reflns_used 5510
_cell_measurement_temperature 296(2)
_cell_measurement_theta_max 24.24
_cell_measurement_theta_min 2.47
_cell_volume 7840.4(10)
_computing_cell_refinement 'Bruker SAINT'
_computing_data_collection 'Bruker APEX2'
_computing_data_reduction 'Bruker SAINT'
_computing_molecular_graphics 'SHELXL-2014/7 (Sheldrick, 2014)'
_computing_structure_refinement 'SHELXL-2014/7 (Sheldrick, 2014)'
_computing_structure_solution 'SHELXL-2014/7 (Sheldrick, 2014)'
_diffrn_ambient_temperature 296(2)
_diffrn_measured_fraction_theta_full 0.998
_diffrn_measured_fraction_theta_max 0.998
_diffrn_measurement_device_type 'Bruker APEX-II CCD'
_diffrn_measurement_method '\f and \w scans'
_diffrn_radiation_type MoK\a
_diffrn_radiation_wavelength 0.71073
_diffrn_reflns_av_R_equivalents 0.0574
_diffrn_reflns_av_unetI/netI 0.0615
_diffrn_reflns_laue_measured_fraction_full 0.998
_diffrn_reflns_laue_measured_fraction_max 0.998
_diffrn_reflns_limit_h_max 24
_diffrn_reflns_limit_h_min -28
_diffrn_reflns_limit_k_max 17
_diffrn_reflns_limit_k_min -19
_diffrn_reflns_limit_l_max 27
_diffrn_reflns_limit_l_min -26
_diffrn_reflns_number 22251
_diffrn_reflns_point_group_measured_fraction_full 0.998
_diffrn_reflns_point_group_measured_fraction_max 0.998
_diffrn_reflns_theta_full 25.134
_diffrn_reflns_theta_max 25.134
_diffrn_reflns_theta_min 1.580
_exptl_absorpt_coefficient_mu 2.390
_exptl_absorpt_correction_T_max 0.605
_exptl_absorpt_correction_T_min 0.583
_exptl_absorpt_correction_type multi-scan
_exptl_absorpt_process_details (sadabs;bruker,2000)
_exptl_crystal_colour yellow
_exptl_crystal_density_diffrn 1.528
_exptl_crystal_description BLOCK
_exptl_crystal_F_000 3592
_exptl_crystal_size_max 0.23
_exptl_crystal_size_mid 0.22
_exptl_crystal_size_min 0.21
_refine_diff_density_max 1.516
_refine_diff_density_min -0.926
_refine_diff_density_rms 0.158
_refine_ls_extinction_method none
_refine_ls_goodness_of_fit_ref 1.028
_refine_ls_hydrogen_treatment constr
_refine_ls_matrix_type full
_refine_ls_number_parameters 411
_refine_ls_number_reflns 6987
_refine_ls_number_restraints 186
_refine_ls_restrained_S_all 1.062
_refine_ls_R_factor_all 0.0906
_refine_ls_R_factor_gt 0.0587
_refine_ls_shift/su_max 0.001
_refine_ls_shift/su_mean 0.000
_refine_ls_structure_factor_coef Fsqd
_refine_ls_weighting_details 'w=1/[\s^2^(Fo^2^)+(0.1186P)^2^+13.0167P] where P=(Fo^2^+2Fc^2^)/3'
_refine_ls_weighting_scheme calc
_refine_ls_wR_factor_gt 0.1719
_refine_ls_wR_factor_ref 0.2005
_reflns_Friedel_coverage 0.000
_reflns_number_gt 4684
_reflns_number_total 6987
_reflns_threshold_expression 'I > 2\s(I)'
_cod_data_source_file c5dt01382h2.cif
_cod_data_source_block Tb2Cu2
_cod_depositor_comments 'Adding full bibliography for 1520123--1520137.cif.'
_cod_database_code 1520137
_shelx_shelxl_version_number 2014/7
_shelx_space_group_comment
;
The symmetry employed for this shelxl refinement is uniquely defined
by the following loop, which should always be used as a source of
symmetry information in preference to the above space-group names.
They are only intended as comments.
;

loop_
_space_group_symop_operation_xyz
'x, y, z'
'-x, y, -z+1/2'
'x+1/2, y+1/2, z'
'-x+1/2, y+1/2, -z+1/2'
'-x, -y, -z'
'x, -y, z-1/2'
'-x+1/2, -y+1/2, -z'
'x+1/2, -y+1/2, z-1/2'

loop_
_atom_site_label
_atom_site_type_symbol
_atom_site_fract_x
_atom_site_fract_y
_atom_site_fract_z
_atom_site_U_iso_or_equiv
_atom_site_adp_type
_atom_site_occupancy
_atom_site_site_symmetry_order
_atom_site_calc_flag
_atom_site_refinement_flags_posn
_atom_site_refinement_flags_adp
C1 C 0.3506(5) 0.7316(7) 0.9585(7) 0.115(5) Uani 1 1 d . U
H1A H 0.3574 0.7879 0.9533 0.173 Uiso 1 1 calc R U
H1B H 0.3804 0.6993 0.9518 0.173 Uiso 1 1 calc R U
H1C H 0.3575 0.7225 1.0028 0.173 Uiso 1 1 calc R U
C2 C 0.2384(2) 0.7605(4) 0.9073(3) 0.062(3) Uani 1 1 d G .
C3 C 0.2499(3) 0.8293(4) 0.9464(3) 0.082(3) Uani 1 1 d G U
H3 H 0.2921 0.8449 0.9767 0.099 Uiso 1 1 calc R U
C4 C 0.1981(4) 0.8749(4) 0.9403(4) 0.098(4) Uani 1 1 d G U
H4 H 0.2057 0.9209 0.9665 0.118 Uiso 1 1 calc R U
C5 C 0.1349(3) 0.8516(4) 0.8951(4) 0.089(3) Uani 1 1 d G U
H5 H 0.1002 0.8821 0.8910 0.107 Uiso 1 1 calc R U
C6 C 0.1234(2) 0.7827(4) 0.8560(3) 0.062(2) Uani 1 1 d G .
C7 C 0.1752(3) 0.7372(3) 0.8621(3) 0.050(2) Uani 1 1 d G .
C8 C 0.0564(5) 0.7625(5) 0.8097(5) 0.062(2) Uani 1 1 d . .
H8 H 0.0257 0.7998 0.8066 0.074 Uiso 1 1 calc R U
C9 C 0.2847(5) 0.4694(8) 0.7216(7) 0.095(4) Uani 1 1 d . U
H9A H 0.2888 0.4116 0.7267 0.142 Uiso 1 1 calc R U
H9B H 0.3245 0.4945 0.7540 0.142 Uiso 1 1 calc R U
H9C H 0.2752 0.4840 0.6773 0.142 Uiso 1 1 calc R U
C10 C 0.1723(2) 0.4687(4) 0.6911(3) 0.066(3) Uani 1 1 d G U
C11 C 0.1539(3) 0.4179(5) 0.6364(4) 0.104(4) Uani 1 1 d G U
H11 H 0.1838 0.4040 0.6231 0.125 Uiso 1 1 calc R U
C12 C 0.0911(4) 0.3878(5) 0.6014(4) 0.130(5) Uani 1 1 d G U
H12 H 0.0788 0.3538 0.5648 0.155 Uiso 1 1 calc R U
C13 C 0.0465(3) 0.4086(5) 0.6212(4) 0.100(4) Uani 1 1 d G U
H13 H 0.0044 0.3885 0.5979 0.120 Uiso 1 1 calc R U
C14 C 0.0648(2) 0.4594(4) 0.6759(3) 0.064(3) Uani 1 1 d G .
C15 C 0.1277(3) 0.4895(4) 0.7109(3) 0.048(2) Uani 1 1 d G U
C16 C 0.0189(4) 0.4717(5) 0.6978(5) 0.056(2) Uani 1 1 d . U
H16 H -0.0179 0.4391 0.6792 0.067 Uiso 1 1 calc R U
C17 C 0.3486(5) 0.4797(7) 0.9296(5) 0.064(3) Uani 1 1 d . U
C18 C 0.3964(3) 0.4240(4) 0.9818(3) 0.063(3) Uani 1 1 d G U
C19 C 0.3827(3) 0.3420(5) 0.9810(4) 0.093(4) Uani 1 1 d G U
H19 H 0.3431 0.3216 0.9481 0.112 Uiso 1 1 calc R U
C20 C 0.4284(5) 0.2906(4) 1.0292(5) 0.118(5) Uani 1 1 d G U
H20 H 0.4193 0.2357 1.0287 0.141 Uiso 1 1 calc R U
C21 C 0.4877(4) 0.3211(5) 1.0783(4) 0.112(4) Uani 1 1 d G U
H21 H 0.5183 0.2867 1.1106 0.134 Uiso 1 1 calc R U
C22 C 0.5014(3) 0.4031(6) 1.0791(4) 0.112(5) Uani 1 1 d G U
H22 H 0.5410 0.4236 1.1120 0.135 Uiso 1 1 calc R U
C23 C 0.4557(4) 0.4546(4) 1.0309(4) 0.092(4) Uani 1 1 d G U
H23 H 0.4648 0.5094 1.0314 0.110 Uiso 1 1 calc R U
C24 C 0.3028(5) 0.6750(7) 0.7732(5) 0.066(3) Uani 1 1 d . .
C25 C 0.3288(3) 0.7216(4) 0.7350(3) 0.063(3) Uani 1 1 d G .
C26 C 0.3843(3) 0.6945(4) 0.7356(4) 0.097(4) Uani 1 1 d G U
H26 H 0.4062 0.6492 0.7607 0.116 Uiso 1 1 calc R U
C27 C 0.4072(3) 0.7352(5) 0.6986(4) 0.104(4) Uani 1 1 d G U
H27 H 0.4444 0.7171 0.6990 0.125 Uiso 1 1 calc R U
C28 C 0.3745(4) 0.8029(5) 0.6611(4) 0.109(4) Uani 1 1 d G U
H28 H 0.3897 0.8302 0.6364 0.131 Uiso 1 1 calc R U
C29 C 0.3189(4) 0.8300(4) 0.6605(4) 0.086(3) Uani 1 1 d G U
H29 H 0.2970 0.8753 0.6354 0.103 Uiso 1 1 calc R U
C30 C 0.2961(3) 0.7893(4) 0.6975(3) 0.065(3) Uani 1 1 d G .
H30 H 0.2589 0.8075 0.6971 0.078 Uiso 1 1 calc R U
C31 C 0.1678(4) 0.5223(5) 0.9163(4) 0.0451(19) Uani 1 1 d . .
C32 C 0.1754(3) 0.4702(4) 0.9734(3) 0.051(2) Uani 1 1 d G .
C33 C 0.2296(3) 0.4210(4) 1.0081(3) 0.064(3) Uani 1 1 d G .
H33 H 0.2618 0.4206 0.9964 0.077 Uiso 1 1 calc R U
C34 C 0.2356(3) 0.3724(4) 1.0602(4) 0.090(3) Uani 1 1 d G U
H34 H 0.2718 0.3395 1.0834 0.108 Uiso 1 1 calc R U
C35 C 0.1874(4) 0.3730(5) 1.0775(3) 0.098(4) Uani 1 1 d G U
H35 H 0.1914 0.3404 1.1124 0.117 Uiso 1 1 calc R U
C36 C 0.1332(3) 0.4222(5) 1.0428(4) 0.103(4) Uani 1 1 d G U
H36 H 0.1010 0.4225 1.0545 0.123 Uiso 1 1 calc R U
C37 C 0.1272(3) 0.4708(4) 0.9907(4) 0.081(3) Uani 1 1 d G .
H37 H 0.0910 0.5037 0.9675 0.097 Uiso 1 1 calc R U
Cu1 Cu 0.09236(4) 0.60455(6) 0.78502(5) 0.0417(3) Uani 1 1 d . .
N1 N 0.0341(3) 0.6998(4) 0.7726(3) 0.0443(15) Uani 1 1 d . .
N2 N 0.0249(3) 0.5246(4) 0.7416(3) 0.0405(15) Uani 1 1 d . .
O1 O 0.2857(3) 0.7096(4) 0.9102(3) 0.0689(18) Uani 1 1 d . U
O2 O 0.1677(2) 0.6724(3) 0.8239(3) 0.0475(13) Uani 1 1 d . .
O3 O 0.2336(3) 0.4960(4) 0.7319(3) 0.0626(17) Uani 1 1 d . .
O4 O 0.1484(2) 0.5388(4) 0.7626(3) 0.0493(14) Uani 1 1 d . .
O5 O 0.2454(3) 0.6882(4) 0.7598(3) 0.0693(18) Uani 1 1 d . U
O6 O 0.3382(3) 0.6219(5) 0.8156(3) 0.074(2) Uani 1 1 d . U
O7 O 0.3499(3) 0.5551(5) 0.9422(3) 0.0712(19) Uani 1 1 d . U
O8 O 0.3065(3) 0.4518(4) 0.8725(3) 0.0669(17) Uani 1 1 d . U
O9 O 0.2173(3) 0.5301(4) 0.9102(3) 0.0559(15) Uani 1 1 d . .
O10 O 0.1148(3) 0.5564(4) 0.8811(3) 0.0572(15) Uani 1 1 d . .
Tb1 Tb 0.25368(2) 0.58325(3) 0.83912(2) 0.0534(2) Uani 1 1 d . .
O11 O 0.0857(11) 0.7582(13) 0.6538(10) 0.285(9) Uani 1 1 d . U

loop_
_atom_site_aniso_label
_atom_site_aniso_U_11
_atom_site_aniso_U_22
_atom_site_aniso_U_33
_atom_site_aniso_U_23
_atom_site_aniso_U_13
_atom_site_aniso_U_12
C1 0.063(6) 0.082(8) 0.126(10) 0.033(7) -0.009(6) -0.036(6)
C2 0.068(6) 0.064(6) 0.041(5) 0.003(4) 0.018(5) -0.025(5)
C3 0.081(6) 0.080(6) 0.068(6) -0.005(5) 0.023(5) -0.040(5)
C4 0.104(7) 0.082(7) 0.093(7) -0.028(6) 0.037(6) -0.029(6)
C5 0.084(6) 0.081(6) 0.094(7) -0.034(5) 0.038(6) -0.017(5)
C6 0.060(6) 0.055(5) 0.066(6) -0.022(5) 0.028(5) -0.023(5)
C7 0.057(5) 0.051(5) 0.040(5) -0.001(4) 0.022(4) -0.019(4)
C8 0.070(6) 0.047(5) 0.076(7) -0.010(5) 0.043(6) -0.006(5)
C9 0.061(6) 0.136(10) 0.103(9) -0.010(8) 0.054(7) 0.009(6)
C10 0.057(5) 0.091(6) 0.060(5) -0.017(5) 0.038(5) 0.000(5)
C11 0.085(7) 0.139(8) 0.107(8) -0.044(6) 0.064(6) -0.003(6)
C12 0.109(8) 0.163(9) 0.123(9) -0.054(7) 0.062(7) -0.002(7)
C13 0.074(6) 0.113(8) 0.112(8) -0.060(6) 0.046(6) -0.007(5)
C14 0.043(5) 0.080(7) 0.068(7) -0.029(5) 0.027(5) -0.007(5)
C15 0.040(4) 0.059(5) 0.045(5) -0.009(4) 0.022(4) 0.000(4)
C16 0.042(4) 0.048(5) 0.070(6) -0.016(4) 0.023(4) -0.007(4)
C17 0.045(5) 0.088(6) 0.062(6) 0.001(5) 0.030(4) 0.005(4)
C18 0.046(5) 0.089(6) 0.056(5) 0.011(5) 0.027(4) 0.014(4)
C19 0.089(7) 0.090(7) 0.081(7) -0.006(6) 0.027(5) 0.022(6)
C20 0.121(8) 0.099(7) 0.100(8) -0.002(6) 0.032(6) 0.023(7)
C21 0.106(8) 0.117(8) 0.096(8) -0.003(6) 0.038(6) 0.028(7)
C22 0.086(7) 0.134(9) 0.100(8) 0.012(7) 0.034(6) 0.015(6)
C23 0.070(6) 0.109(7) 0.078(7) 0.019(6) 0.022(5) 0.006(6)
C24 0.057(6) 0.094(8) 0.043(6) 0.005(5) 0.021(5) -0.017(5)
C25 0.044(5) 0.102(8) 0.035(5) 0.006(5) 0.013(4) -0.017(5)
C26 0.070(6) 0.130(8) 0.098(7) 0.033(6) 0.049(6) -0.003(6)
C27 0.068(6) 0.143(9) 0.109(8) 0.021(7) 0.048(6) 0.000(6)
C28 0.108(8) 0.127(8) 0.100(8) 0.017(6) 0.058(6) -0.030(6)
C29 0.093(7) 0.078(6) 0.086(7) 0.008(5) 0.044(6) -0.014(5)
C30 0.073(6) 0.065(6) 0.061(6) -0.003(5) 0.036(6) -0.018(5)
C31 0.046(5) 0.050(5) 0.040(5) -0.009(4) 0.022(4) -0.005(4)
C32 0.046(5) 0.059(5) 0.042(5) -0.005(4) 0.019(4) -0.013(4)
C33 0.051(5) 0.067(6) 0.061(6) 0.016(5) 0.019(5) 0.005(4)
C34 0.091(7) 0.085(7) 0.083(7) 0.016(6) 0.036(6) -0.001(6)
C35 0.100(7) 0.104(7) 0.085(7) 0.023(6) 0.043(6) -0.006(6)
C36 0.096(7) 0.124(8) 0.099(8) 0.036(6) 0.057(6) -0.007(6)
C37 0.054(6) 0.122(9) 0.065(7) 0.028(7) 0.030(6) 0.010(6)
Cu1 0.0337(5) 0.0475(6) 0.0407(6) -0.0042(4) 0.0162(5) -0.0039(4)
N1 0.043(3) 0.043(4) 0.042(4) 0.000(3) 0.017(3) -0.006(3)
N2 0.031(3) 0.040(4) 0.050(4) 0.000(3) 0.021(3) 0.000(3)
O1 0.042(3) 0.082(4) 0.059(4) 0.008(3) 0.007(3) -0.022(3)
O2 0.038(3) 0.054(3) 0.042(3) -0.007(3) 0.013(3) -0.012(2)
O3 0.040(3) 0.101(5) 0.050(4) -0.007(3) 0.025(3) 0.003(3)
O4 0.032(3) 0.072(4) 0.043(3) -0.009(3) 0.018(3) 0.004(3)
O5 0.050(4) 0.095(5) 0.067(4) 0.022(3) 0.032(3) 0.001(3)
O6 0.046(3) 0.112(5) 0.060(4) 0.034(4) 0.024(3) -0.003(3)
O7 0.048(3) 0.090(5) 0.057(4) 0.013(4) 0.013(3) -0.008(3)
O8 0.050(3) 0.090(4) 0.054(4) 0.003(3) 0.021(3) 0.011(3)
O9 0.045(3) 0.076(4) 0.049(4) 0.010(3) 0.025(3) 0.003(3)
O10 0.041(3) 0.086(4) 0.041(4) 0.016(3) 0.019(3) 0.003(3)
Tb1 0.0315(3) 0.0809(4) 0.0420(3) 0.0111(2) 0.0140(2) -0.00392(19)
O11 0.357(17) 0.371(18) 0.233(14) 0.074(12) 0.226(14) 0.129(13)

loop_
_atom_type_symbol
_atom_type_description
_atom_type_scat_dispersion_real
_atom_type_scat_dispersion_imag
_atom_type_scat_source
C C 0.0033 0.0016 'International Tables Vol C Tables 4.2.6.8 and 6.1.1.4'
H H 0.0000 0.0000 'International Tables Vol C Tables 4.2.6.8 and 6.1.1.4'
N N 0.0061 0.0033 'International Tables Vol C Tables 4.2.6.8 and 6.1.1.4'
O O 0.0106 0.0060 'International Tables Vol C Tables 4.2.6.8 and 6.1.1.4'
Cu Cu 0.3201 1.2651 'International Tables Vol C Tables 4.2.6.8 and 6.1.1.4'
Tb Tb -0.1723 4.1537 'International Tables Vol C Tables 4.2.6.8 and 6.1.1.4'

loop_
_geom_angle_atom_site_label_1
_geom_angle_atom_site_label_2
_geom_angle_atom_site_label_3
_geom_angle
_geom_angle_site_symmetry_1
_geom_angle_site_symmetry_3
O1 C2 C3 125.1(5) . .
O1 C2 C7 114.9(5) . .
C3 C2 C7 120.0 . .
C2 C3 C4 120.0 . .
C5 C4 C3 120.0 . .
C4 C5 C6 120.0 . .
C7 C6 C5 120.0 . .
C7 C6 C8 123.1(5) . .
C5 C6 C8 116.9(5) . .
O2 C7 C6 123.0(4) . .
O2 C7 C2 116.9(4) . .
C6 C7 C2 120.0 . .
N1 C8 C6 128.1(8) . .
O3 C10 C11 124.7(5) . .
O3 C10 C15 115.0(5) . .
C11 C10 C15 120.0 . .
C12 C11 C10 120.0 . .
C11 C12 C13 120.0 . .
C12 C13 C14 120.0 . .
C13 C14 C15 120.0 . .
C13 C14 C16 117.1(5) . .
C15 C14 C16 122.6(5) . .
O4 C15 C14 123.5(4) . .
O4 C15 C10 116.5(4) . .
C14 C15 C10 120.0 . .
N2 C16 C14 124.6(7) . .
O7 C17 O8 120.3(10) . .
O7 C17 C18 119.8(9) . .
O8 C17 C18 119.9(9) . .
O7 C17 Tb1 59.2(5) . .
O8 C17 Tb1 61.5(5) . .
C18 C17 Tb1 174.8(6) . .
C19 C18 C23 120.0 . .
C19 C18 C17 120.7(7) . .
C23 C18 C17 119.3(7) . .
C18 C19 C20 120.0 . .
C21 C20 C19 120.0 . .
C20 C21 C22 120.0 . .
C21 C22 C23 120.0 . .
C22 C23 C18 120.0 . .
O5 C24 O6 122.1(8) . .
O5 C24 C25 118.5(9) . .
O6 C24 C25 119.4(8) . .
O5 C24 Tb1 61.9(5) . .
O6 C24 Tb1 60.2(4) . .
C25 C24 Tb1 177.3(7) . .
C26 C25 C30 120.0 . .
C26 C25 C24 119.6(6) . .
C30 C25 C24 120.3(6) . .
C27 C26 C25 120.0 . .
C26 C27 C28 120.0 . .
C29 C28 C27 120.0 . .
C28 C29 C30 120.0 . .
C29 C30 C25 120.0 . .
O10 C31 O9 125.6(8) . .
O10 C31 C32 117.9(7) . .
O9 C31 C32 116.4(7) . .
C33 C32 C37 120.0 . .
C33 C32 C31 120.6(5) . .
C37 C32 C31 119.4(5) . .
C34 C33 C32 120.0 . .
C35 C34 C33 120.0 . .
C34 C35 C36 120.0 . .
C37 C36 C35 120.0 . .
C36 C37 C32 120.0 . .
O2 Cu1 N2 170.4(2) . .
O2 Cu1 O4 81.2(2) . .
N2 Cu1 O4 89.1(2) . .
O2 Cu1 N1 91.6(2) . .
N2 Cu1 N1 97.1(2) . .
O4 Cu1 N1 153.5(3) . .
O2 Cu1 O10 92.4(2) . .
N2 Cu1 O10 89.7(3) . .
O4 Cu1 O10 102.2(2) . .
N1 Cu1 O10 103.5(3) . .
O2 Cu1 Tb1 43.07(16) . .
N2 Cu1 Tb1 127.83(17) . .
O4 Cu1 Tb1 41.94(16) . .
N1 Cu1 Tb1 134.41(18) . .
O10 Cu1 Tb1 85.98(15) . .
C8 N1 N1 115.5(6) . 2_556
C8 N1 Cu1 120.6(6) . .
N1 N1 Cu1 123.7(3) 2_556 .
C16 N2 N2 115.6(6) . 2_556
C16 N2 Cu1 127.4(5) . .
N2 N2 Cu1 116.9(4) 2_556 .
C2 O1 C1 115.0(8) . .
C2 O1 Tb1 119.8(4) . .
C1 O1 Tb1 125.1(7) . .
C7 O2 Cu1 124.2(4) . .
C7 O2 Tb1 124.7(4) . .
Cu1 O2 Tb1 103.9(2) . .
C10 O3 C9 119.7(7) . .
C10 O3 Tb1 116.8(4) . .
C9 O3 Tb1 123.0(6) . .
C15 O4 Cu1 125.4(4) . .
C15 O4 Tb1 130.4(4) . .
Cu1 O4 Tb1 103.8(2) . .
C24 O5 Tb1 91.2(6) . .
C24 O6 Tb1 92.7(5) . .
C17 O7 Tb1 93.5(6) . .
C17 O8 Tb1 91.1(6) . .
C31 O9 Tb1 143.0(5) . .
C31 O10 Cu1 119.2(5) . .
O4 Tb1 O9 77.36(19) . .
O4 Tb1 O7 145.3(2) . .
O9 Tb1 O7 75.0(2) . .
O4 Tb1 O2 64.48(18) . .
O9 Tb1 O2 75.47(19) . .
O7 Tb1 O2 126.3(2) . .
O4 Tb1 O6 127.6(2) . .
O9 Tb1 O6 152.3(2) . .
O7 Tb1 O6 77.3(2) . .
O2 Tb1 O6 123.4(2) . .
O4 Tb1 O8 98.5(2) . .
O9 Tb1 O8 76.2(2) . .
O7 Tb1 O8 54.7(2) . .
O2 Tb1 O8 149.5(2) . .
O6 Tb1 O8 87.1(2) . .
O4 Tb1 O5 90.2(2) . .
O9 Tb1 O5 148.7(2) . .
O7 Tb1 O5 124.0(2) . .
O2 Tb1 O5 73.3(2) . .
O6 Tb1 O5 54.0(2) . .
O8 Tb1 O5 134.6(2) . .
O4 Tb1 O1 127.5(2) . .
O9 Tb1 O1 87.4(2) . .
O7 Tb1 O1 71.7(2) . .
O2 Tb1 O1 63.11(19) . .
O6 Tb1 O1 84.9(2) . .
O8 Tb1 O1 126.2(2) . .
O5 Tb1 O1 77.6(2) . .
O4 Tb1 O3 60.63(17) . .
O9 Tb1 O3 118.5(2) . .
O7 Tb1 O3 116.9(2) . .
O2 Tb1 O3 116.53(18) . .
O6 Tb1 O3 73.8(2) . .
O8 Tb1 O3 68.8(2) . .
O5 Tb1 O3 77.5(2) . .
O1 Tb1 O3 153.7(2) . .
O4 Tb1 C17 122.4(3) . .
O9 Tb1 C17 72.2(2) . .
O7 Tb1 C17 27.3(3) . .
O2 Tb1 C17 143.5(2) . .
O6 Tb1 C17 82.8(3) . .
O8 Tb1 C17 27.5(3) . .
O5 Tb1 C17 136.8(2) . .
O1 Tb1 C17 98.8(3) . .
O3 Tb1 C17 93.7(3) . .
O4 Tb1 C24 110.0(2) . .
O9 Tb1 C24 167.6(3) . .
O7 Tb1 C24 101.1(3) . .
O2 Tb1 C24 98.4(3) . .
O6 Tb1 C24 27.1(2) . .
O8 Tb1 C24 111.5(3) . .
O5 Tb1 C24 26.9(2) . .
O1 Tb1 C24 80.2(3) . .
O3 Tb1 C24 73.8(3) . .
C17 Tb1 C24 109.9(3) . .
O4 Tb1 Cu1 34.24(13) . .
O9 Tb1 Cu1 63.74(14) . .
O7 Tb1 Cu1 137.02(17) . .
O2 Tb1 Cu1 33.02(12) . .
O6 Tb1 Cu1 143.36(16) . .
O8 Tb1 Cu1 121.16(16) . .
O5 Tb1 Cu1 89.89(14) . .
O1 Tb1 Cu1 94.16(15) . .
O3 Tb1 Cu1 93.91(11) . .
C17 Tb1 Cu1 133.2(2) . .
C24 Tb1 Cu1 116.6(2) . .

loop_
_geom_bond_atom_site_label_1
_geom_bond_atom_site_label_2
_geom_bond_distance
_geom_bond_site_symmetry_2
C1 O1 1.427(11) .
C2 O1 1.379(8) .
C2 C3 1.3900 .
C2 C7 1.3900 .
C3 C4 1.3900 .
C4 C5 1.3900 .
C5 C6 1.3900 .
C6 C7 1.3900 .
C6 C8 1.448(10) .
C7 O2 1.338(7) .
C8 N1 1.277(10) .
C9 O3 1.418(10) .
C10 O3 1.360(7) .
C10 C11 1.3900 .
C10 C15 1.3900 .
C11 C12 1.3900 .
C12 C13 1.3900 .
C13 C14 1.3900 .
C14 C15 1.3900 .
C14 C16 1.428(9) .
C15 O4 1.319(7) .
C16 N2 1.288(10) .
C17 O7 1.274(12) .
C17 O8 1.277(12) .
C17 C18 1.490(12) .
C17 Tb1 2.769(10) .
C18 C19 1.3900 .
C18 C23 1.3900 .
C19 C20 1.3900 .
C20 C21 1.3900 .
C21 C22 1.3900 .
C22 C23 1.3900 .
C24 O5 1.259(11) .
C24 O6 1.269(11) .
C24 C25 1.514(10) .
C24 Tb1 2.781(9) .
C25 C26 1.3900 .
C25 C30 1.3900 .
C26 C27 1.3900 .
C27 C28 1.3900 .
C28 C29 1.3900 .
C29 C30 1.3900 .
C31 O10 1.243(10) .
C31 O9 1.260(9) .
C31 C32 1.504(9) .
C32 C33 1.3900 .
C32 C37 1.3900 .
C33 C34 1.3900 .
C34 C35 1.3900 .
C35 C36 1.3900 .
C36 C37 1.3900 .
Cu1 O2 1.916(5) .
Cu1 N2 1.928(6) .
Cu1 O4 1.977(5) .
Cu1 N1 2.021(7) .
Cu1 O10 2.153(6) .
Cu1 Tb1 3.4126(10) .
N1 N1 1.425(12) 2_556
N2 N2 1.416(11) 2_556
O1 Tb1 2.523(7) .
O2 Tb1 2.401(5) .
O3 Tb1 2.687(6) .
O4 Tb1 2.349(5) .
O5 Tb1 2.454(6) .
O6 Tb1 2.416(6) .
O7 Tb1 2.382(6) .
O8 Tb1 2.433(7) .
O9 Tb1 2.369(5) .
